data_2242716
loop_
_publ_author_name
'Addala, Abderezak'
'Setifi, Zouaoui'
'Morimoto, Yukio'
'Artetxe, Be\~nat'
'Matsumoto, Takashi'
'Guti\'errez-Zorrilla, Juan M.'
'Glidewell, Christopher'

_publ_section_title
;
 Six tris(bipyridyl)iron(II) complexes with 2-substituted
 1,1,3,3-tetracyanopropenide, perchlorate and tetrafluoridoborate anions;
 order <i>versus</i> disorder, hydrogen bonding and
 C---N&#x00B7;&#x00B7;&#x00B7;\p interactions
;
_journal_coeditor_code SJ5565
_journal_issue 12
_journal_name_full 'Acta Crystallographica Section E'
_journal_page_first 1717
_journal_page_last 1726
_journal_paper_doi 10.1107/S2056989018015426
_journal_volume 74
_journal_year 2018
_chemical_formula_iupac '[Fe (C12 H12 N2)3] (C9 H5 N4 S) (B F4)'
_chemical_formula_moiety 'C36 H36 Fe N6 2+, C9 H5 N4 S -, B F4 -'
_chemical_formula_sum 'C45 H41 B F4 Fe N10 S'
_chemical_formula_weight 896.60
_chemical_name_systematic
;
Tris(5,5'-dimethyl-2,2'-bipyridine)iron(II)
1,1,3,3-tetracyano-2-(ethylsufanyl)propenide tetrafluoridoborate
;
_space_group_crystal_system monoclinic
_space_group_IT_number 14
_space_group_name_Hall '-P 2yn'
_space_group_name_H-M_alt 'P 1 21/n 1'
_symmetry_space_group_name_Hall '-P 2yn'
_symmetry_space_group_name_H-M 'P 1 21/n 1'
_atom_sites_solution_hydrogens geom
_audit_creation_method SHELXL-2014
_cell_angle_alpha 90
_cell_angle_beta 104.211(2)
_cell_angle_gamma 90
_cell_formula_units_Z 4
_cell_length_a 11.6027(5)
_cell_length_b 25.0774(10)
_cell_length_c 14.7438(6)
_cell_measurement_reflns_used 9564
_cell_measurement_temperature 100(2)
_cell_measurement_theta_max 60.738
_cell_measurement_theta_min 3.066
_cell_volume 4158.7(3)
_computing_cell_refinement
;
SAINT (Bruker, 2013)
;
_computing_data_collection
;
APEX2 (Bruker, 2013)
;
_computing_data_reduction
;
SAINT (Bruker, 2013)
;
_computing_molecular_graphics
;
PLATON (Spek, 2009)
;
_computing_publication_material 'SHELXL2014 and PLATON'
_computing_structure_refinement
;
SHELXL2014 (Sheldrick, 2015b)
;
_computing_structure_solution
;
<i>Olex2.solve</i> (Dolomanov <i>et al.</i>,  2009)
;
_diffrn_ambient_temperature 100(2)
_diffrn_detector_area_resol_mean 10.24
_diffrn_measured_fraction_theta_full 1.000
_diffrn_measured_fraction_theta_max 0.998
_diffrn_measurement_device_type 'Bruker Venture Metaljet'
_diffrn_measurement_method '\w and \f scans'
_diffrn_radiation_monochromator 'Helios MX Mirror Optics'
_diffrn_radiation_type GaK\a
_diffrn_radiation_wavelength 1.34139
_diffrn_reflns_av_R_equivalents 0.0368
_diffrn_reflns_av_unetI/netI 0.0223
_diffrn_reflns_limit_h_max 14
_diffrn_reflns_limit_h_min -15
_diffrn_reflns_limit_k_max 32
_diffrn_reflns_limit_k_min -32
_diffrn_reflns_limit_l_max 19
_diffrn_reflns_limit_l_min -18
_diffrn_reflns_number 64342
_diffrn_reflns_theta_full 53.594
_diffrn_reflns_theta_max 60.738
_diffrn_reflns_theta_min 3.066
_diffrn_standards_decay_% 0
_diffrn_standards_interval_count 0
_diffrn_standards_interval_time 0
_diffrn_standards_number 0
_exptl_absorpt_coefficient_mu 2.668
_exptl_absorpt_correction_T_max 0.923
_exptl_absorpt_correction_T_min 0.832
_exptl_absorpt_correction_type multi-scan
_exptl_absorpt_process_details
;
(SADABS; Bruker, 2014)
;
_exptl_crystal_colour red
_exptl_crystal_density_diffrn 1.432
_exptl_crystal_description plate
_exptl_crystal_F_000 1856
_exptl_crystal_size_max 0.130
_exptl_crystal_size_mid 0.110
_exptl_crystal_size_min 0.030
_refine_diff_density_max 0.395
_refine_diff_density_min -0.346
_refine_ls_extinction_method none
_refine_ls_goodness_of_fit_ref 1.040
_refine_ls_hydrogen_treatment constr
_refine_ls_matrix_type full
_refine_ls_number_parameters 566
_refine_ls_number_reflns 9563
_refine_ls_number_restraints 0
_refine_ls_restrained_S_all 1.040
_refine_ls_R_factor_all 0.0399
_refine_ls_R_factor_gt 0.0330
_refine_ls_shift/su_max 0.002
_refine_ls_shift/su_mean 0.000
_refine_ls_structure_factor_coef Fsqd
_refine_ls_weighting_details 'w=1/[\s^2^(Fo^2^)+(0.0437P)^2^+2.0860P] where P=(Fo^2^+2Fc^2^)/3'
_refine_ls_weighting_scheme calc
_refine_ls_wR_factor_gt 0.0818
_refine_ls_wR_factor_ref 0.0856
_reflns_number_gt 8430
_reflns_number_total 9563
_reflns_threshold_expression 'I > 2\s(I)'
_cod_data_source_file sj5565sup1.cif
_cod_data_source_block V
_cod_database_code 2242716
_shelx_space_group_comment
;
The symmetry employed for this shelxl refinement is uniquely defined
by the following loop, which should always be used as a source of
symmetry information in preference to the above space-group names.
They are only intended as comments.
;
_shelx_estimated_absorpt_t_min 0.723
_shelx_estimated_absorpt_t_max 0.924
_shelxl_version_number 2.014

loop_
_space_group_symop_operation_xyz
'x, y, z'
'-x+1/2, y+1/2, -z+1/2'
'-x, -y, -z'
'x-1/2, -y-1/2, z-1/2'

loop_
_atom_site_type_symbol
_atom_site_label
_atom_site_fract_x
_atom_site_fract_y
_atom_site_fract_z
_atom_site_U_iso_or_equiv
_atom_site_adp_type
_atom_site_calc_flag
_atom_site_occupancy
Fe Fe1 0.71596(2) 0.66554(2) 0.52112(2) 0.01007(6) Uani d 1
N N11 0.84219(10) 0.66916(4) 0.63839(8) 0.0125(2) Uani d 1
C C12 0.81638(12) 0.70018(5) 0.70612(9) 0.0138(3) Uani d 1
C C13 0.89422(13) 0.70445(6) 0.79410(10) 0.0186(3) Uani d 1
H H13 0.8743 0.7260 0.8410 0.022 Uiso calc 1
C C14 1.00143(13) 0.67691(6) 0.81287(10) 0.0192(3) Uani d 1
H H14 1.0547 0.6791 0.8730 0.023 Uiso calc 1
C C15 1.03034(12) 0.64624(6) 0.74317(10) 0.0168(3) Uani d 1
C C16 0.94719(12) 0.64362(6) 0.65714(10) 0.0145(3) Uani d 1
H H16 0.9658 0.6226 0.6091 0.017 Uiso calc 1
C C17 1.14363(13) 0.61489(7) 0.75751(11) 0.0226(3) Uani d 1
H H17A 1.2015 0.6284 0.8128 0.027 Uiso calc 1
H H17B 1.1760 0.6186 0.7024 0.027 Uiso calc 1
H H17C 1.1274 0.5772 0.7667 0.027 Uiso calc 1
N N21 0.64337(10) 0.71929(4) 0.58661(8) 0.0123(2) Uani d 1
C C22 0.70287(12) 0.72867(5) 0.67683(9) 0.0138(3) Uani d 1
C C23 0.65779(13) 0.76269(6) 0.73392(10) 0.0195(3) Uani d 1
H H23 0.6992 0.7680 0.7973 0.023 Uiso calc 1
C C24 0.55151(13) 0.78882(6) 0.69702(11) 0.0215(3) Uani d 1
H H24 0.5196 0.8121 0.7355 0.026 Uiso calc 1
C C25 0.49103(13) 0.78129(6) 0.60398(11) 0.0178(3) Uani d 1
C C26 0.54064(12) 0.74543(5) 0.55225(10) 0.0146(3) Uani d 1
H H26 0.4996 0.7390 0.4891 0.017 Uiso calc 1
C C27 0.37654(14) 0.80949(7) 0.56091(12) 0.0255(3) Uani d 1
H H27A 0.3317 0.7890 0.5072 0.031 Uiso calc 1
H H27B 0.3938 0.8450 0.5400 0.031 Uiso calc 1
H H27C 0.3293 0.8129 0.6074 0.031 Uiso calc 1
N N31 0.78708(10) 0.71997(5) 0.45662(8) 0.0120(2) Uani d 1
C C32 0.73629(12) 0.72487(5) 0.36348(9) 0.0140(3) Uani d 1
C C33 0.78629(13) 0.75674(6) 0.30626(10) 0.0183(3) Uani d 1
H H33 0.7502 0.7592 0.2412 0.022 Uiso calc 1
C C34 0.88940(13) 0.78486(6) 0.34503(10) 0.0196(3) Uani d 1
H H34 0.9254 0.8062 0.3064 0.023 Uiso calc 1
C C35 0.94000(13) 0.78164(6) 0.44087(10) 0.0182(3) Uani d 1
C C36 0.88539(12) 0.74847(6) 0.49304(10) 0.0147(3) Uani d 1
H H36 0.9196 0.7458 0.5584 0.018 Uiso calc 1
C C37 1.04908(16) 0.81237(8) 0.48835(12) 0.0326(4) Uani d 1
H H37A 1.1002 0.7900 0.5363 0.039 Uiso calc 1
H H37B 1.0258 0.8443 0.5178 0.039 Uiso calc 1
H H37C 1.0926 0.8229 0.4420 0.039 Uiso calc 1
N N41 0.59339(10) 0.66703(4) 0.40162(8) 0.0124(2) Uani d 1
C C42 0.62642(12) 0.69393(6) 0.33208(9) 0.0145(3) Uani d 1
C C43 0.55766(13) 0.69260(6) 0.24049(10) 0.0196(3) Uani d 1
H H43 0.5833 0.7110 0.1926 0.024 Uiso calc 1
C C44 0.45179(14) 0.66446(6) 0.21930(10) 0.0202(3) Uani d 1
H H44 0.4051 0.6628 0.1566 0.024 Uiso calc 1
C C45 0.41424(12) 0.63861(6) 0.29061(10) 0.0162(3) Uani d 1
C C46 0.48861(12) 0.64090(5) 0.38047(9) 0.0139(3) Uani d 1
H H46 0.4642 0.6231 0.4295 0.017 Uiso calc 1
C C47 0.29815(13) 0.60906(6) 0.27283(11) 0.0205(3) Uani d 1
H H47A 0.2709 0.6076 0.3306 0.025 Uiso calc 1
H H47B 0.3091 0.5727 0.2520 0.025 Uiso calc 1
H H47C 0.2388 0.6276 0.2243 0.025 Uiso calc 1
N N51 0.79439(10) 0.60732(5) 0.46979(8) 0.0126(2) Uani d 1
C C52 0.76141(12) 0.55728(6) 0.48779(9) 0.0140(3) Uani d 1
C C53 0.80893(13) 0.51254(6) 0.45444(10) 0.0181(3) Uani d 1
H H53 0.7836 0.4778 0.4666 0.022 Uiso calc 1
C C54 0.89356(13) 0.51915(6) 0.40334(10) 0.0188(3) Uani d 1
H H54 0.9260 0.4889 0.3797 0.023 Uiso calc 1
C C55 0.93094(12) 0.57018(6) 0.38671(10) 0.0166(3) Uani d 1
C C56 0.87784(12) 0.61264(6) 0.42123(9) 0.0146(3) Uani d 1
H H56 0.9020 0.6477 0.4098 0.018 Uiso calc 1
C C57 1.02484(14) 0.58081(6) 0.33517(11) 0.0228(3) Uani d 1
H H57A 1.0881 0.5542 0.3530 0.027 Uiso calc 1
H H57B 1.0581 0.6165 0.3511 0.027 Uiso calc 1
H H57C 0.9897 0.5787 0.2677 0.027 Uiso calc 1
N N61 0.64235(10) 0.60455(5) 0.57084(8) 0.0129(2) Uani d 1
C C62 0.67602(12) 0.55573(6) 0.54650(10) 0.0146(3) Uani d 1
C C63 0.63323(13) 0.50912(6) 0.57694(11) 0.0190(3) Uani d 1
H H63 0.6578 0.4754 0.5593 0.023 Uiso calc 1
C C64 0.55394(13) 0.51249(6) 0.63357(11) 0.0201(3) Uani d 1
H H64 0.5243 0.4809 0.6552 0.024 Uiso calc 1
C C65 0.51805(12) 0.56191(6) 0.65863(10) 0.0170(3) Uani d 1
C C66 0.56466(12) 0.60678(6) 0.62507(9) 0.0150(3) Uani d 1
H H66 0.5403 0.6409 0.6414 0.018 Uiso calc 1
C C67 0.43329(13) 0.56785(6) 0.72049(11) 0.0216(3) Uani d 1
H H67A 0.3751 0.5388 0.7078 0.026 Uiso calc 1
H H67B 0.3919 0.6021 0.7077 0.026 Uiso calc 1
H H67C 0.4777 0.5665 0.7862 0.026 Uiso calc 1
C C71 0.17682(14) 0.54214(6) 0.06097(10) 0.0205(3) Uani d 1
C C72 0.24020(13) 0.49426(6) 0.08130(10) 0.0190(3) Uani d 1
C C73 0.21931(13) 0.45510(6) 0.14303(10) 0.0186(3) Uani d 1
C C711 0.22519(15) 0.58724(7) 0.02518(11) 0.0266(4) Uani d 1
N N711 0.26243(16) 0.62531(7) -0.00091(11) 0.0405(4) Uani d 1
C C712 0.06257(14) 0.54985(6) 0.07816(10) 0.0221(3) Uani d 1
N N712 -0.03085(13) 0.55716(6) 0.08989(10) 0.0293(3) Uani d 1
S S721 0.36106(3) 0.48122(2) 0.03181(3) 0.02750(10) Uani d 1
C C721 0.30215(15) 0.49586(7) -0.09246(11) 0.0260(3) Uani d 1
H H71A 0.2154 0.5023 -0.1054 0.031 Uiso calc 1
H H71B 0.3403 0.5285 -0.1094 0.031 Uiso calc 1
C C722 0.32656(19) 0.44924(8) -0.15030(13) 0.0365(4) Uani d 1
H H72A 0.2869 0.4173 -0.1345 0.044 Uiso calc 1
H H72B 0.4124 0.4429 -0.1369 0.044 Uiso calc 1
H H72C 0.2962 0.4573 -0.2169 0.044 Uiso calc 1
C C731 0.27242(13) 0.40366(6) 0.14903(10) 0.0204(3) Uani d 1
N N731 0.31371(13) 0.36176(6) 0.16050(9) 0.0263(3) Uani d 1
C C732 0.14904(14) 0.46374(6) 0.20863(11) 0.0206(3) Uani d 1
N N732 0.09621(14) 0.46811(5) 0.26472(10) 0.0282(3) Uani d 1
B B81 0.75542(17) 0.33470(7) 0.47638(12) 0.0214(3) Uani d 1
F F81 0.72973(10) 0.30477(4) 0.54880(7) 0.0319(2) Uani d 1
F F82 0.72315(10) 0.38754(4) 0.48730(7) 0.0336(2) Uani d 1
F F83 0.68953(9) 0.31552(4) 0.39074(6) 0.0301(2) Uani d 1
F F84 0.87496(10) 0.33149(5) 0.48029(9) 0.0499(3) Uani d 1

loop_
_atom_site_aniso_label
_atom_site_aniso_U_11
_atom_site_aniso_U_22
_atom_site_aniso_U_33
_atom_site_aniso_U_12
_atom_site_aniso_U_13
_atom_site_aniso_U_23
Fe1 0.01110(10) 0.00990(10) 0.00925(10) -0.00014(7) 0.00259(7) 0.00031(7)
N11 0.0142(5) 0.0119(5) 0.0118(5) -0.0016(4) 0.0038(4) 0.0016(4)
C12 0.0144(6) 0.0139(6) 0.0135(6) -0.0030(5) 0.0041(5) 0.0006(5)
C13 0.0195(7) 0.0220(7) 0.0142(7) -0.0030(6) 0.0041(5) -0.0020(5)
C14 0.0186(7) 0.0228(8) 0.0137(7) -0.0034(6) -0.0009(5) 0.0012(5)
C15 0.0152(6) 0.0174(7) 0.0168(7) -0.0020(5) 0.0020(5) 0.0041(5)
C16 0.0145(6) 0.0143(7) 0.0142(6) -0.0002(5) 0.0027(5) 0.0019(5)
C17 0.0177(7) 0.0260(8) 0.0212(7) 0.0037(6) -0.0006(6) 0.0017(6)
N21 0.0137(5) 0.0115(5) 0.0120(5) -0.0024(4) 0.0033(4) 0.0006(4)
C22 0.0145(6) 0.0138(6) 0.0134(6) -0.0032(5) 0.0039(5) -0.0004(5)
C23 0.0200(7) 0.0222(8) 0.0165(7) -0.0022(6) 0.0046(6) -0.0059(6)
C24 0.0208(7) 0.0211(8) 0.0240(8) -0.0003(6) 0.0082(6) -0.0089(6)
C25 0.0164(7) 0.0137(7) 0.0237(7) -0.0007(5) 0.0061(6) -0.0025(5)
C26 0.0152(6) 0.0129(6) 0.0155(6) -0.0001(5) 0.0036(5) 0.0002(5)
C27 0.0199(7) 0.0210(8) 0.0341(9) 0.0065(6) 0.0036(6) -0.0055(7)
N31 0.0134(5) 0.0113(5) 0.0122(5) 0.0016(4) 0.0047(4) 0.0002(4)
C32 0.0161(6) 0.0133(6) 0.0130(6) 0.0021(5) 0.0043(5) 0.0006(5)
C33 0.0213(7) 0.0198(7) 0.0146(6) 0.0016(6) 0.0059(5) 0.0036(5)
C34 0.0222(7) 0.0194(7) 0.0198(7) -0.0017(6) 0.0105(6) 0.0044(6)
C35 0.0181(7) 0.0182(7) 0.0202(7) -0.0026(5) 0.0082(6) -0.0001(6)
C36 0.0157(6) 0.0146(7) 0.0143(6) -0.0008(5) 0.0048(5) -0.0010(5)
C37 0.0297(9) 0.0429(11) 0.0261(8) -0.0218(8) 0.0087(7) 0.0005(7)
N41 0.0146(5) 0.0113(5) 0.0117(5) 0.0012(4) 0.0038(4) -0.0004(4)
C42 0.0163(6) 0.0145(7) 0.0131(6) 0.0016(5) 0.0045(5) 0.0009(5)
C43 0.0225(7) 0.0236(8) 0.0123(6) -0.0016(6) 0.0035(5) 0.0017(5)
C44 0.0221(7) 0.0235(8) 0.0128(6) 0.0000(6) -0.0001(5) -0.0008(5)
C45 0.0169(6) 0.0145(7) 0.0161(7) 0.0012(5) 0.0020(5) -0.0029(5)
C46 0.0150(6) 0.0127(6) 0.0141(6) 0.0004(5) 0.0034(5) -0.0005(5)
C47 0.0177(7) 0.0214(8) 0.0195(7) -0.0030(6) -0.0006(6) -0.0026(6)
N51 0.0134(5) 0.0128(6) 0.0109(5) -0.0001(4) 0.0018(4) -0.0003(4)
C52 0.0137(6) 0.0127(7) 0.0144(6) -0.0006(5) 0.0009(5) 0.0004(5)
C53 0.0203(7) 0.0120(7) 0.0218(7) 0.0002(5) 0.0047(6) -0.0008(5)
C54 0.0209(7) 0.0150(7) 0.0204(7) 0.0032(5) 0.0049(6) -0.0039(5)
C55 0.0163(6) 0.0186(7) 0.0145(6) 0.0022(5) 0.0032(5) -0.0012(5)
C56 0.0168(6) 0.0141(7) 0.0133(6) 0.0001(5) 0.0043(5) 0.0008(5)
C57 0.0254(8) 0.0219(8) 0.0252(8) 0.0033(6) 0.0141(6) -0.0015(6)
N61 0.0130(5) 0.0137(6) 0.0111(5) -0.0003(4) 0.0014(4) 0.0010(4)
C62 0.0149(6) 0.0133(7) 0.0148(6) 0.0001(5) 0.0021(5) 0.0006(5)
C63 0.0191(7) 0.0139(7) 0.0240(7) 0.0001(5) 0.0053(6) 0.0019(5)
C64 0.0190(7) 0.0163(7) 0.0252(8) -0.0024(6) 0.0058(6) 0.0064(6)
C65 0.0153(6) 0.0199(7) 0.0153(6) -0.0018(5) 0.0029(5) 0.0033(5)
C66 0.0155(6) 0.0159(7) 0.0135(6) -0.0003(5) 0.0033(5) 0.0013(5)
C67 0.0202(7) 0.0248(8) 0.0220(7) -0.0021(6) 0.0096(6) 0.0053(6)
C71 0.0224(7) 0.0222(8) 0.0148(7) -0.0071(6) 0.0007(6) 0.0011(6)
C72 0.0164(7) 0.0257(8) 0.0133(6) -0.0063(6) 0.0008(5) 0.0004(6)
C73 0.0203(7) 0.0202(7) 0.0158(7) -0.0022(6) 0.0052(6) 0.0007(5)
C711 0.0321(9) 0.0266(9) 0.0167(7) -0.0103(7) -0.0023(6) 0.0013(6)
N711 0.0542(10) 0.0360(9) 0.0254(8) -0.0223(8) -0.0012(7) 0.0058(6)
C712 0.0288(8) 0.0179(7) 0.0167(7) -0.0032(6) -0.0001(6) -0.0013(6)
N712 0.0296(8) 0.0286(8) 0.0274(7) 0.0027(6) 0.0026(6) -0.0028(6)
S721 0.01711(18) 0.0465(3) 0.01950(18) 0.00009(16) 0.00564(14) 0.01157(16)
C721 0.0242(8) 0.0375(9) 0.0170(7) -0.0022(7) 0.0063(6) 0.0087(6)
C722 0.0457(11) 0.0358(10) 0.0267(9) -0.0070(8) 0.0067(8) 0.0018(7)
C731 0.0232(7) 0.0255(8) 0.0145(7) -0.0035(6) 0.0082(6) -0.0004(6)
N731 0.0335(7) 0.0262(7) 0.0236(7) 0.0018(6) 0.0152(6) 0.0007(5)
C732 0.0274(8) 0.0140(7) 0.0212(7) -0.0025(6) 0.0076(6) 0.0012(6)
N732 0.0427(8) 0.0181(7) 0.0306(7) -0.0004(6) 0.0218(7) 0.0012(6)
B81 0.0234(8) 0.0215(9) 0.0192(8) -0.0014(7) 0.0051(7) -0.0006(6)
F81 0.0494(6) 0.0259(5) 0.0207(5) -0.0017(4) 0.0093(4) 0.0037(4)
F82 0.0488(6) 0.0187(5) 0.0299(5) 0.0003(4) 0.0029(4) -0.0007(4)
F83 0.0417(6) 0.0282(5) 0.0190(4) -0.0062(4) 0.0046(4) -0.0031(4)
F84 0.0238(5) 0.0716(9) 0.0564(8) -0.0013(5) 0.0137(5) -0.0088(6)

loop_
_atom_type_symbol
_atom_type_description
_atom_type_scat_dispersion_real
_atom_type_scat_dispersion_imag
_atom_type_scat_source
C C 0.0137 0.0067 'International Tables Vol C Tables 4.2.6.8 and 6.1.1.4'
H H 0.0000 0.0000 'International Tables Vol C Tables 4.2.6.8 and 6.1.1.4'
B B 0.0070 0.0029 'International Tables Vol C Tables 4.2.6.8 and 6.1.1.4'
F F 0.0583 0.0400 'International Tables Vol C Tables 4.2.6.8 and 6.1.1.4'
Fe Fe -0.2673 2.5550 'International Tables Vol C Tables 4.2.6.8 and 6.1.1.4'
N N 0.0241 0.0134 'International Tables Vol C Tables 4.2.6.8 and 6.1.1.4'
S S 0.2925 0.4295 'International Tables Vol C Tables 4.2.6.8 and 6.1.1.4'

loop_
_geom_angle_atom_site_label_1
_geom_angle_atom_site_label_2
_geom_angle_atom_site_label_3
_geom_angle
N31 Fe1 N21 92.47(5)
N31 Fe1 N51 92.33(5)
N21 Fe1 N51 173.24(5)
N31 Fe1 N41 81.40(5)
N21 Fe1 N41 97.11(5)
N51 Fe1 N41 88.32(5)
N31 Fe1 N11 94.75(5)
N21 Fe1 N11 81.57(5)
N51 Fe1 N11 93.28(5)
N41 Fe1 N11 175.90(5)
N31 Fe1 N61 172.19(5)
N21 Fe1 N61 94.14(5)
N51 Fe1 N61 81.45(5)
N41 Fe1 N61 93.63(5)
N11 Fe1 N61 90.34(5)
C16 N11 C12 118.35(12)
C16 N11 Fe1 126.75(9)
C12 N11 Fe1 114.88(9)
N11 C12 C13 121.38(13)
N11 C12 C22 114.03(12)
C13 C12 C22 124.58(13)
C14 C13 C12 119.47(13)
C14 C13 H13 120.3
C12 C13 H13 120.3
C15 C14 C13 119.65(13)
C15 C14 H14 120.2
C13 C14 H14 120.2
C14 C15 C16 117.41(13)
C14 C15 C17 123.22(13)
C16 C15 C17 119.34(13)
N11 C16 C15 123.69(13)
N11 C16 H16 118.2
C15 C16 H16 118.2
C15 C17 H17A 109.5
C15 C17 H17B 109.5
H17A C17 H17B 109.5
C15 C17 H17C 109.5
H17A C17 H17C 109.5
H17B C17 H17C 109.5
C26 N21 C22 118.28(12)
C26 N21 Fe1 126.62(9)
C22 N21 Fe1 115.05(9)
N21 C22 C23 121.54(13)
N21 C22 C12 114.02(12)
C23 C22 C12 124.44(12)
C24 C23 C22 118.98(13)
C24 C23 H23 120.5
C22 C23 H23 120.5
C23 C24 C25 120.52(14)
C23 C24 H24 119.7
C25 C24 H24 119.7
C26 C25 C24 116.85(13)
C26 C25 C27 120.97(13)
C24 C25 C27 122.18(13)
N21 C26 C25 123.76(13)
N21 C26 H26 118.1
C25 C26 H26 118.1
C25 C27 H27A 109.5
C25 C27 H27B 109.5
H27A C27 H27B 109.5
C25 C27 H27C 109.5
H27A C27 H27C 109.5
H27B C27 H27C 109.5
C36 N31 C32 118.09(12)
C36 N31 Fe1 126.54(9)
C32 N31 Fe1 115.06(9)
N31 C32 C33 121.56(13)
N31 C32 C42 113.47(12)
C33 C32 C42 124.97(12)
C34 C33 C32 119.32(13)
C34 C33 H33 120.3
C32 C33 H33 120.3
C33 C34 C35 119.68(13)
C33 C34 H34 120.2
C35 C34 H34 120.2
C36 C35 C34 117.46(13)
C36 C35 C37 119.81(13)
C34 C35 C37 122.73(13)
N31 C36 C35 123.83(13)
N31 C36 H36 118.1
C35 C36 H36 118.1
C35 C37 H37A 109.5
C35 C37 H37B 109.5
H37A C37 H37B 109.5
C35 C37 H37C 109.5
H37A C37 H37C 109.5
H37B C37 H37C 109.5
C46 N41 C42 118.17(12)
C46 N41 Fe1 127.46(9)
C42 N41 Fe1 114.08(9)
N41 C42 C43 121.34(13)
N41 C42 C32 114.13(12)
C43 C42 C32 124.50(13)
C44 C43 C42 119.83(13)
C44 C43 H43 120.1
C42 C43 H43 120.1
C43 C44 C45 119.44(13)
C43 C44 H44 120.3
C45 C44 H44 120.3
C44 C45 C46 117.59(13)
C44 C45 C47 122.06(13)
C46 C45 C47 120.35(13)
N41 C46 C45 123.54(13)
N41 C46 H46 118.2
C45 C46 H46 118.2
C45 C47 H47A 109.5
C45 C47 H47B 109.5
H47A C47 H47B 109.5
C45 C47 H47C 109.5
H47A C47 H47C 109.5
H47B C47 H47C 109.5
C56 N51 C52 118.05(12)
C56 N51 Fe1 126.35(10)
C52 N51 Fe1 115.58(9)
N51 C52 C53 121.41(13)
N51 C52 C62 113.79(12)
C53 C52 C62 124.77(13)
C54 C53 C52 119.36(13)
C54 C53 H53 120.3
C52 C53 H53 120.3
C53 C54 C55 119.89(13)
C53 C54 H54 120.1
C55 C54 H54 120.1
C56 C55 C54 117.07(13)
C56 C55 C57 119.57(13)
C54 C55 C57 123.36(13)
N51 C56 C55 124.17(13)
N51 C56 H56 117.9
C55 C56 H56 117.9
C55 C57 H57A 109.5
C55 C57 H57B 109.5
H57A C57 H57B 109.5
C55 C57 H57C 109.5
H57A C57 H57C 109.5
H57B C57 H57C 109.5
C66 N61 C62 118.19(12)
C66 N61 Fe1 126.97(10)
C62 N61 Fe1 114.84(9)
N61 C62 C63 121.63(13)
N61 C62 C52 114.28(12)
C63 C62 C52 124.08(13)
C62 C63 C64 119.08(14)
C62 C63 H63 120.5
C64 C63 H63 120.5
C65 C64 C63 120.10(13)
C65 C64 H64 120.0
C63 C64 H64 120.0
C64 C65 C66 117.39(13)
C64 C65 C67 122.29(13)
C66 C65 C67 120.31(13)
N61 C66 C65 123.61(13)
N61 C66 H66 118.2
C65 C66 H66 118.2
C65 C67 H67A 109.5
C65 C67 H67B 109.5
H67A C67 H67B 109.5
C65 C67 H67C 109.5
H67A C67 H67C 109.5
H67B C67 H67C 109.5
C72 C71 C711 121.81(15)
C72 C71 C712 122.78(14)
C711 C71 C712 115.36(15)
C73 C72 C71 125.07(14)
C73 C72 S721 114.91(12)
C71 C72 S721 119.96(11)
C72 C73 C731 122.34(14)
C72 C73 C732 123.60(14)
C731 C73 C732 113.97(13)
N711 C711 C71 176.7(2)
N712 C712 C71 177.96(18)
C72 S721 C721 103.75(7)
C722 C721 S721 109.49(12)
C722 C721 H71A 109.8
S721 C721 H71A 109.8
C722 C721 H71B 109.8
S721 C721 H71B 109.8
H71A C721 H71B 108.2
C721 C722 H72A 109.5
C721 C722 H72B 109.5
H72A C722 H72B 109.5
C721 C722 H72C 109.5
H72A C722 H72C 109.5
H72B C722 H72C 109.5
N731 C731 C73 174.81(16)
N732 C732 C73 175.72(17)
F84 B81 F83 109.95(14)
F84 B81 F81 109.80(14)
F83 B81 F81 109.59(14)
F84 B81 F82 110.27(14)
F83 B81 F82 109.23(14)
F81 B81 F82 107.96(13)

loop_
_geom_bond_atom_site_label_1
_geom_bond_atom_site_label_2
_geom_bond_distance
Fe1 N31 1.9579(12)
Fe1 N21 1.9642(12)
Fe1 N51 1.9673(12)
Fe1 N41 1.9743(12)
Fe1 N11 1.9747(12)
Fe1 N61 1.9782(12)
N11 C16 1.3437(18)
N11 C12 1.3560(18)
C12 C13 1.3909(19)
C12 C22 1.4671(19)
C13 C14 1.390(2)
C13 H13 0.9500
C14 C15 1.389(2)
C14 H14 0.9500
C15 C16 1.3939(19)
C15 C17 1.501(2)
C16 H16 0.9500
C17 H17A 0.9800
C17 H17B 0.9800
C17 H17C 0.9800
N21 C26 1.3456(18)
N21 C22 1.3603(17)
C22 C23 1.388(2)
C23 C24 1.384(2)
C23 H23 0.9500
C24 C25 1.392(2)
C24 H24 0.9500
C25 C26 1.392(2)
C25 C27 1.501(2)
C26 H26 0.9500
C27 H27A 0.9800
C27 H27B 0.9800
C27 H27C 0.9800
N31 C36 1.3415(18)
N31 C32 1.3605(17)
C32 C33 1.3882(19)
C32 C42 1.4668(19)
C33 C34 1.386(2)
C33 H33 0.9500
C34 C35 1.393(2)
C34 H34 0.9500
C35 C36 1.387(2)
C35 C37 1.500(2)
C36 H36 0.9500
C37 H37A 0.9800
C37 H37B 0.9800
C37 H37C 0.9800
N41 C46 1.3485(18)
N41 C42 1.3588(17)
C42 C43 1.3900(19)
C43 C44 1.384(2)
C43 H43 0.9500
C44 C45 1.393(2)
C44 H44 0.9500
C45 C46 1.3935(19)
C45 C47 1.503(2)
C46 H46 0.9500
C47 H47A 0.9800
C47 H47B 0.9800
C47 H47C 0.9800
N51 C56 1.3448(18)
N51 C52 1.3570(18)
C52 C53 1.392(2)
C52 C62 1.467(2)
C53 C54 1.387(2)
C53 H53 0.9500
C54 C55 1.392(2)
C54 H54 0.9500
C55 C56 1.388(2)
C55 C57 1.497(2)
C56 H56 0.9500
C57 H57A 0.9800
C57 H57B 0.9800
C57 H57C 0.9800
N61 C66 1.3450(18)
N61 C62 1.3598(18)
C62 C63 1.387(2)
C63 C64 1.388(2)
C63 H63 0.9500
C64 C65 1.386(2)
C64 H64 0.9500
C65 C66 1.391(2)
C65 C67 1.504(2)
C66 H66 0.9500
C67 H67A 0.9800
C67 H67B 0.9800
C67 H67C 0.9800
C71 C72 1.401(2)
C71 C711 1.421(2)
C71 C712 1.422(2)
C72 C73 1.400(2)
C72 S721 1.7630(16)
C73 C731 1.423(2)
C73 C732 1.426(2)
C711 N711 1.152(2)
C712 N712 1.154(2)
S721 C721 1.8287(16)
C721 C722 1.514(3)
C721 H71A 0.9900
C721 H71B 0.9900
C722 H72A 0.9800
C722 H72B 0.9800
C722 H72C 0.9800
C731 N731 1.150(2)
C732 N732 1.149(2)
B81 F84 1.376(2)
B81 F83 1.391(2)
B81 F81 1.396(2)
B81 F82 1.397(2)

loop_
_geom_hbond_atom_site_label_D
_geom_hbond_atom_site_label_H
_geom_hbond_atom_site_label_A
_geom_hbond_site_symmetry_A
_geom_hbond_distance_DH
_geom_hbond_distance_HA
_geom_hbond_distance_DA
_geom_hbond_angle_DHA
_geom_hbond_publ_flag
C23 H23 F81 2_656 0.95 2.40 3.3206(18) 163 no
C44 H44 N711 . 0.95 2.67 3.582(2) 161 no
C53 H53 F82 . 0.95 2.41 3.3598(18) 176 no

loop_
_geom_torsion_atom_site_label_1
_geom_torsion_atom_site_label_2
_geom_torsion_atom_site_label_3
_geom_torsion_atom_site_label_4
_geom_torsion
C16 N11 C12 C13 -2.03(19)
Fe1 N11 C12 C13 176.76(11)
C16 N11 C12 C22 176.66(12)
Fe1 N11 C12 C22 -4.55(15)
N11 C12 C13 C14 0.8(2)
C22 C12 C13 C14 -177.75(13)
C12 C13 C14 C15 1.1(2)
C13 C14 C15 C16 -1.6(2)
C13 C14 C15 C17 -179.51(14)
C12 N11 C16 C15 1.5(2)
Fe1 N11 C16 C15 -177.17(10)
C14 C15 C16 N11 0.4(2)
C17 C15 C16 N11 178.34(13)
C26 N21 C22 C23 2.4(2)
Fe1 N21 C22 C23 -175.25(11)
C26 N21 C22 C12 -177.28(12)
Fe1 N21 C22 C12 5.12(15)
N11 C12 C22 N21 -0.35(17)
C13 C12 C22 N21 178.30(13)
N11 C12 C22 C23 -179.97(13)
C13 C12 C22 C23 -1.3(2)
N21 C22 C23 C24 -2.0(2)
C12 C22 C23 C24 177.64(14)
C22 C23 C24 C25 -0.3(2)
C23 C24 C25 C26 2.0(2)
C23 C24 C25 C27 -179.05(15)
C22 N21 C26 C25 -0.5(2)
Fe1 N21 C26 C25 176.76(11)
C24 C25 C26 N21 -1.6(2)
C27 C25 C26 N21 179.42(13)
C36 N31 C32 C33 2.4(2)
Fe1 N31 C32 C33 -171.60(11)
C36 N31 C32 C42 -177.30(12)
Fe1 N31 C32 C42 8.70(15)
N31 C32 C33 C34 -1.0(2)
C42 C32 C33 C34 178.70(13)
C32 C33 C34 C35 -1.3(2)
C33 C34 C35 C36 2.0(2)
C33 C34 C35 C37 -177.85(16)
C32 N31 C36 C35 -1.7(2)
Fe1 N31 C36 C35 171.57(11)
C34 C35 C36 N31 -0.5(2)
C37 C35 C36 N31 179.32(15)
C46 N41 C42 C43 -3.2(2)
Fe1 N41 C42 C43 171.02(11)
C46 N41 C42 C32 174.89(12)
Fe1 N41 C42 C32 -10.90(15)
N31 C32 C42 N41 1.54(17)
C33 C32 C42 N41 -178.15(13)
N31 C32 C42 C43 179.55(13)
C33 C32 C42 C43 -0.1(2)
N41 C42 C43 C44 1.6(2)
C32 C42 C43 C44 -176.32(14)
C42 C43 C44 C45 1.3(2)
C43 C44 C45 C46 -2.3(2)
C43 C44 C45 C47 177.76(14)
C42 N41 C46 C45 2.1(2)
Fe1 N41 C46 C45 -171.23(10)
C44 C45 C46 N41 0.6(2)
C47 C45 C46 N41 -179.42(13)
C56 N51 C52 C53 -2.25(19)
Fe1 N51 C52 C53 179.12(10)
C56 N51 C52 C62 176.07(12)
Fe1 N51 C52 C62 -2.56(15)
N51 C52 C53 C54 1.3(2)
C62 C52 C53 C54 -176.79(13)
C52 C53 C54 C55 0.6(2)
C53 C54 C55 C56 -1.5(2)
C53 C54 C55 C57 177.80(14)
C52 N51 C56 C55 1.3(2)
Fe1 N51 C56 C55 179.74(10)
C54 C55 C56 N51 0.6(2)
C57 C55 C56 N51 -178.75(13)
C66 N61 C62 C63 -0.66(19)
Fe1 N61 C62 C63 179.17(11)
C66 N61 C62 C52 -179.66(12)
Fe1 N61 C62 C52 0.17(15)
N51 C52 C62 N61 1.55(17)
C53 C52 C62 N61 179.80(13)
N51 C52 C62 C63 -177.42(13)
C53 C52 C62 C63 0.8(2)
N61 C62 C63 C64 0.1(2)
C52 C62 C63 C64 178.99(13)
C62 C63 C64 C65 0.3(2)
C63 C64 C65 C66 -0.1(2)
C63 C64 C65 C67 -179.42(14)
C62 N61 C66 C65 0.9(2)
Fe1 N61 C66 C65 -178.94(10)
C64 C65 C66 N61 -0.5(2)
C67 C65 C66 N61 178.83(13)
C711 C71 C72 C73 157.89(15)
C712 C71 C72 C73 -19.4(2)
C711 C71 C72 S721 -19.0(2)
C712 C71 C72 S721 163.71(12)
C71 C72 C73 C731 169.13(14)
S721 C72 C73 C731 -13.85(19)
C71 C72 C73 C732 -14.4(2)
S721 C72 C73 C732 162.61(12)
C73 C72 S721 C721 133.85(12)
C71 C72 S721 C721 -48.97(14)
C72 S721 C721 C722 -128.88(12)

_cod_database_fobs_code 2242716
